data_7233565
loop_
_publ_author_name
'Marek Szafranski'

_publ_section_title
;
 Strong negative thermal expansion and relaxor ferroelectricity driven by
 supramolecular patterns
;
_journal_name_full 'Journal of Materials Chemistry C'
_journal_page_first 7904
_journal_page_last 7913
_journal_paper_doi 10.1039/C3TC31609B
_journal_volume 1
_journal_year 2012
_chemical_formula_sum 'C6 H19 Cl N2 O3'
_chemical_formula_weight 202.68
_chemical_name_common 'dabco hydrochloride'
_chemical_name_systematic '1,4diazabicyclo[2.2.2]octane hydrochloride'
_space_group_IT_number 12
_space_group_name_Hall '-C 2y'
_space_group_name_H-M_alt 'C 1 2/m 1'
_symmetry_cell_setting monoclinic
_symmetry_space_group_name_H-M 'C 1 2/m 1'
_atom_sites_solution_hydrogens geom
_atom_sites_solution_primary direct
_atom_sites_solution_secondary difmap
_cell_angle_alpha 90.00
_cell_angle_beta 92.28(3)
_cell_angle_gamma 90.00
_cell_formula_units_Z 4
_cell_length_a 16.488(3)
_cell_length_b 5.2695(11)
_cell_length_c 12.254(3)
_cell_measurement_temperature 150.0(1)
_cell_volume 1063.8(4)
_computing_cell_refinement CrysalisPro
_computing_data_collection CrysalisPro
_computing_data_reduction CrysalisPro
_computing_publication_material 'SHELXL-97 (Sheldrick, 1997)'
_computing_structure_refinement 'SHELXL-97 (Sheldrick, 1997)'
_computing_structure_solution 'SHELXS-97 (Sheldrick, 1990)'
_diffrn_ambient_temperature 150.0(1)
_diffrn_measured_fraction_theta_full 0.987
_diffrn_measured_fraction_theta_max 0.987
_diffrn_measurement_device_type 'Gemini A Ultra'
_diffrn_radiation_monochromator graphite
_diffrn_radiation_source 'fine-focus sealed tube'
_diffrn_radiation_type CuK\a
_diffrn_radiation_wavelength 1.54184
_diffrn_reflns_av_R_equivalents 0.0408
_diffrn_reflns_av_sigmaI/netI 0.0173
_diffrn_reflns_limit_h_max 19
_diffrn_reflns_limit_h_min -19
_diffrn_reflns_limit_k_max 6
_diffrn_reflns_limit_k_min -5
_diffrn_reflns_limit_l_max 14
_diffrn_reflns_limit_l_min -13
_diffrn_reflns_number 5570
_diffrn_reflns_theta_full 68.70
_diffrn_reflns_theta_max 68.70
_diffrn_reflns_theta_min 3.61
_exptl_absorpt_coefficient_mu 3.027
_exptl_absorpt_correction_type none
_exptl_crystal_colour colourless
_exptl_crystal_density_diffrn 1.265
_exptl_crystal_density_method 'not measured'
_exptl_crystal_F_000 440
_exptl_crystal_size_max 0.53
_exptl_crystal_size_mid 0.47
_exptl_crystal_size_min 0.45
_refine_diff_density_max 0.840
_refine_diff_density_min -0.482
_refine_diff_density_rms 0.107
_refine_ls_extinction_method none
_refine_ls_goodness_of_fit_ref 1.203
_refine_ls_hydrogen_treatment mixed
_refine_ls_matrix_type full
_refine_ls_number_parameters 82
_refine_ls_number_reflns 1088
_refine_ls_number_restraints 0
_refine_ls_restrained_S_all 1.203
_refine_ls_R_factor_all 0.1010
_refine_ls_R_factor_gt 0.0992
_refine_ls_shift/su_max 0.000
_refine_ls_shift/su_mean 0.000
_refine_ls_structure_factor_coef Fsqd
_refine_ls_weighting_details 'calc w=1/[\s^2^(Fo^2^)+(0.1128P)^2^+6.3865P] where P=(Fo^2^+2Fc^2^)/3'
_refine_ls_weighting_scheme calc
_refine_ls_wR_factor_gt 0.2734
_refine_ls_wR_factor_ref 0.2744
_reflns_number_gt 1034
_reflns_number_total 1088
_reflns_threshold_expression >2sigma(I)
_cod_data_source_file 1000005.cif
_cod_data_source_block PCOD1000005
_cod_original_cell_volume 1063.9(4)
_cod_original_sg_symbol_H-M C2/m
_cod_database_code 7233565

loop_
_symmetry_equiv_pos_as_xyz
'x, y, z'
'-x, y, -z'
'x+1/2, y+1/2, z'
'-x+1/2, y+1/2, -z'
'-x, -y, -z'
'x, -y, z'
'-x+1/2, -y+1/2, -z'
'x+1/2, -y+1/2, z'

loop_
_atom_site_label
_atom_site_type_symbol
_atom_site_fract_x
_atom_site_fract_y
_atom_site_fract_z
_atom_site_U_iso_or_equiv
_atom_site_adp_type
_atom_site_occupancy
_atom_site_symmetry_multiplicity
_atom_site_calc_flag
_atom_site_refinement_flags
_atom_site_disorder_assembly
_atom_site_disorder_group
Cl4 Cl 0.36916(16) 0.0000 0.8523(2) 0.0466(8) Uani 0.40 2 d SP . .
O4 O 0.36916(16) 0.0000 0.8523(2) 0.0466(8) Uani 0.60 2 d SP . .
O1 O 0.4324(3) 0.5000 0.9231(4) 0.0665(14) Uani 0.90 2 d SP . .
Cl1 Cl 0.4324(3) 0.5000 0.9231(4) 0.0665(14) Uani 0.10 2 d SP . .
N1 N 0.3469(2) 0.2381(6) 1.2428(3) 0.0302(9) Uani 1 1 d . . .
H1N H 0.348(6) 0.38(2) 1.246(7) 0.036 Uiso 0.50 1 d P . .
C1 C 0.2900(3) 0.1447(7) 1.3243(4) 0.0347(10) Uani 1 1 d . . .
H1A H 0.233(3) 0.221(10) 1.299(3) 0.042 Uiso 1 1 d . . .
H1B H 0.312(3) 0.202(10) 1.394(4) 0.042 Uiso 1 1 d . . .
C2 C 0.4300(2) 0.1448(8) 1.2720(5) 0.0410(11) Uani 1 1 d . . .
H2A H 0.443(3) 0.186(11) 1.344(4) 0.049 Uiso 1 1 d . . .
H2B H 0.462(3) 0.202(12) 1.218(4) 0.049 Uiso 1 1 d . . .
C3 C 0.3203(4) 0.1464(9) 1.1336(4) 0.0438(12) Uani 1 1 d . . .
H3A H 0.354(3) 0.215(12) 1.085(4) 0.053 Uiso 1 1 d . . .
H3B H 0.270(4) 0.175(12) 1.122(4) 0.053 Uiso 1 1 d . . .
O2 O 0.0917(2) 0.0000 0.4674(3) 0.0703(11) Uani 0.60 2 d SP . .
Cl2 Cl 0.0917(2) 0.0000 0.4674(3) 0.0703(11) Uani 0.40 2 d SP . .
O3 O 0.3865(3) 0.0000 0.6082(5) 0.086(2) Uani 0.90 2 d SP . .
Cl3 Cl 0.3865(3) 0.0000 0.6082(5) 0.086(2) Uani 0.10 2 d SP . .

loop_
_atom_site_aniso_label
_atom_site_aniso_U_11
_atom_site_aniso_U_22
_atom_site_aniso_U_33
_atom_site_aniso_U_23
_atom_site_aniso_U_13
_atom_site_aniso_U_12
Cl4 0.0419(14) 0.0354(14) 0.0631(17) 0.000 0.0074(11) 0.000
O4 0.0419(14) 0.0354(14) 0.0631(17) 0.000 0.0074(11) 0.000
O1 0.087(4) 0.036(2) 0.076(3) 0.000 0.008(3) 0.000
Cl1 0.087(4) 0.036(2) 0.076(3) 0.000 0.008(3) 0.000
N1 0.0314(17) 0.0123(15) 0.0472(19) 0.0000(14) 0.0067(13) 0.0019(13)
C1 0.037(2) 0.020(2) 0.048(2) -0.0013(17) 0.0092(17) 0.0010(17)
C2 0.030(2) 0.020(2) 0.073(3) -0.004(2) 0.0059(19) -0.0007(17)
C3 0.060(3) 0.027(3) 0.044(2) 0.0022(19) 0.002(2) 0.005(2)
O2 0.090(3) 0.0452(19) 0.075(2) 0.000 -0.0137(18) 0.000
Cl2 0.090(3) 0.0452(19) 0.075(2) 0.000 -0.0137(18) 0.000
O3 0.056(3) 0.122(6) 0.079(3) 0.000 0.007(2) 0.000
Cl3 0.056(3) 0.122(6) 0.079(3) 0.000 0.007(2) 0.000

loop_
_atom_type_symbol
_atom_type_description
_atom_type_scat_dispersion_real
_atom_type_scat_dispersion_imag
_atom_type_scat_source
C C 0.0181 0.0091 'International Tables Vol C Tables 4.2.6.8 and 6.1.1.4'
H H 0.0000 0.0000 'International Tables Vol C Tables 4.2.6.8 and 6.1.1.4'
N N 0.0311 0.0180 'International Tables Vol C Tables 4.2.6.8 and 6.1.1.4'
O O 0.0492 0.0322 'International Tables Vol C Tables 4.2.6.8 and 6.1.1.4'
Cl Cl 0.3639 0.7018 'International Tables Vol C Tables 4.2.6.8 and 6.1.1.4'

loop_
_geom_angle_atom_site_label_1
_geom_angle_atom_site_label_2
_geom_angle_atom_site_label_3
_geom_angle
_geom_angle_site_symmetry_1
_geom_angle_site_symmetry_3
C3 N1 C1 109.3(4) . .
C3 N1 C2 110.4(4) . .
C1 N1 C2 109.3(3) . .
N1 C1 C1 109.4(2) . 6
N1 C2 C2 109.3(2) . 6
N1 C3 C3 109.1(2) . 6

loop_
_geom_bond_atom_site_label_1
_geom_bond_atom_site_label_2
_geom_bond_distance
_geom_bond_site_symmetry_2
N1 C3 1.473(6) .
N1 C1 1.480(5) .
N1 C2 1.487(5) .
C1 C1 1.525(8) 6
C2 C2 1.526(8) 6
C3 C3 1.543(9) 6
